data_7206325
loop_
_publ_author_name
'Niu, Jing-Yang'
'Ma, Xiang'
'Zhao, Jun-Wei'
'Ma, Peng-Tao'
'Zhang, Chao'
'Wang, Jing-Ping'

_publ_section_title
;
 A novel organic--inorganic hybrid turbine-shaped hexa-Zn sandwiched
 tungstoarsenate(iii)
;
_journal_issue 15
_journal_name_full CrystEngComm
_journal_page_first 4834
_journal_paper_doi 10.1039/c1ce05358b
_journal_volume 13
_journal_year 2011
_chemical_formula_sum 'C12 H66 As2 N12 O72 W18 Zn6'
_chemical_formula_weight 5382.13
_chemical_name_systematic
;

?

;
_space_group_IT_number 148
_symmetry_cell_setting rhombohedral
_symmetry_space_group_name_Hall '-P 3*'
_symmetry_space_group_name_H-M 'R -3 :R'
_atom_sites_solution_hydrogens geom
_atom_sites_solution_primary direct
_atom_sites_solution_secondary difmap
_audit_creation_method SHELXL-97
_cell_angle_alpha 104.00
_cell_angle_beta 104.00
_cell_angle_gamma 104.00
_cell_formula_units_Z 1
_cell_length_a 13.175(4)
_cell_length_b 13.175(4)
_cell_length_c 13.175(4)
_cell_measurement_reflns_used 447
_cell_measurement_temperature 296(2)
_cell_measurement_theta_max 19.10
_cell_measurement_theta_min 2.73
_cell_volume 2040.5(11)
_computing_cell_refinement 'Bruker SMART'
_computing_data_collection 'Bruker SMART'
_computing_data_reduction 'Bruker SAINT'
_computing_molecular_graphics 'Bruker SHELXTL'
_computing_publication_material 'Bruker SHELXTL'
_computing_structure_refinement 'SHELXL-97 (Sheldrick, 1997)'
_computing_structure_solution 'SHELXS-97 (Sheldrick, 1990)'
_diffrn_ambient_temperature 296(2)
_diffrn_measured_fraction_theta_full 0.990
_diffrn_measured_fraction_theta_max 0.990
_diffrn_measurement_device_type 'CCD area detector'
_diffrn_measurement_method 'phi and omega scans'
_diffrn_radiation_monochromator graphite
_diffrn_radiation_source 'fine-focus sealed tube'
_diffrn_radiation_type MoK\a
_diffrn_radiation_wavelength 0.71073
_diffrn_reflns_av_R_equivalents 0.0508
_diffrn_reflns_av_sigmaI/netI 0.0461
_diffrn_reflns_limit_h_max 15
_diffrn_reflns_limit_h_min -14
_diffrn_reflns_limit_k_max 15
_diffrn_reflns_limit_k_min -11
_diffrn_reflns_limit_l_max 15
_diffrn_reflns_limit_l_min -12
_diffrn_reflns_number 10301
_diffrn_reflns_theta_full 25.00
_diffrn_reflns_theta_max 25.00
_diffrn_reflns_theta_min 1.96
_exptl_absorpt_coefficient_mu 27.888
_exptl_absorpt_correction_T_max 0.2138
_exptl_absorpt_correction_T_min 0.0817
_exptl_absorpt_correction_type multi-scan
_exptl_absorpt_process_details SADABS
_exptl_crystal_colour colorless
_exptl_crystal_density_diffrn 4.379
_exptl_crystal_density_method 'not measured'
_exptl_crystal_description block
_exptl_crystal_F_000 2376
_exptl_crystal_size_max 0.18
_exptl_crystal_size_mid 0.11
_exptl_crystal_size_min 0.08
_refine_diff_density_max 4.278
_refine_diff_density_min -1.854
_refine_diff_density_rms 0.342
_refine_ls_extinction_method none
_refine_ls_goodness_of_fit_ref 1.072
_refine_ls_hydrogen_treatment constr
_refine_ls_matrix_type full
_refine_ls_number_parameters 193
_refine_ls_number_reflns 2383
_refine_ls_number_restraints 18
_refine_ls_restrained_S_all 1.085
_refine_ls_R_factor_all 0.0557
_refine_ls_R_factor_gt 0.0405
_refine_ls_shift/su_max 0.000
_refine_ls_shift/su_mean 0.000
_refine_ls_structure_factor_coef Fsqd
_refine_ls_weighting_details 'calc w=1/[\s^2^(Fo^2^)+(0.0499P)^2^+40.7117P] where P=(Fo^2^+2Fc^2^)/3'
_refine_ls_weighting_scheme calc
_refine_ls_wR_factor_gt 0.0997
_refine_ls_wR_factor_ref 0.1069
_reflns_number_gt 1942
_reflns_number_total 2383
_reflns_threshold_expression >2sigma(I)
_cod_data_source_file c1ce05358b.txt
_cod_data_source_block njy1
_cod_depositor_comments
;
The following automatic conversions were performed:

'_symmetry_cell_setting' value 'Rhombohedral' changed to
'rhombohedral' according to
/home/saulius/struct/CIF-dictionaries/cif_core.dic dictionary named
'cif_core.dic' version 2.4.1 from
2010-06-29.

'_exptl_absorpt_correction_type' value 'Multi-scan'
changed to 'multi-scan' according to
/home/saulius/struct/CIF-dictionaries/cif_core.dic dictionary named
'cif_core.dic' version 2.4.1 from 2010-06-29.

Automatic conversion script
Id: cif_fix_values 1715 2011-07-08 13:25:40Z adriana 
;
_cod_original_cell_volume 2040.8(10)
_cod_original_sg_symbol_H-M R-3
_cod_database_code 7206325

loop_
_symmetry_equiv_pos_as_xyz
'x, y, z'
'z, x, y'
'y, z, x'
'-x, -y, -z'
'-z, -x, -y'
'-y, -z, -x'

loop_
_atom_site_label
_atom_site_type_symbol
_atom_site_fract_x
_atom_site_fract_y
_atom_site_fract_z
_atom_site_U_iso_or_equiv
_atom_site_adp_type
_atom_site_occupancy
_atom_site_symmetry_multiplicity
_atom_site_calc_flag
_atom_site_refinement_flags
_atom_site_disorder_assembly
_atom_site_disorder_group
W1 W 0.26163(5) 0.10343(5) 0.06924(5) 0.0249(2) Uani 1 1 d . . .
W2 W 0.49769(5) 0.16497(5) 0.27844(5) 0.02453(19) Uani 1 1 d . . .
W3 W 0.33914(5) 0.13243(5) 0.47057(5) 0.02416(19) Uani 1 1 d . . .
As1 As 0.33763(15) 0.33763(15) 0.33763(15) 0.0181(5) Uani 1 3 d S . .
Zn1 Zn 0.43794(14) 0.39269(13) 0.67288(14) 0.0242(4) Uani 1 1 d . . .
O1 O 0.2071(10) -0.0077(10) -0.0494(9) 0.043(3) Uani 1 1 d . . .
O2 O 0.1727(7) 0.1964(7) 0.0398(8) 0.019(2) Uani 1 1 d U . .
O3 O 0.3610(8) 0.2014(9) 0.0264(8) 0.029(2) Uani 1 1 d . . .
O4 O 0.3809(9) 0.0612(9) 0.1446(8) 0.029(2) Uani 1 1 d . . .
O5 O 0.3694(8) 0.2521(8) 0.2284(8) 0.022(2) Uani 1 1 d . . .
O6 O 0.5469(9) 0.2413(9) 0.1829(9) 0.032(2) Uani 1 1 d . . .
O7 O 0.5884(9) 0.0904(9) 0.2880(9) 0.035(3) Uani 1 1 d . . .
O8 O 0.5685(8) 0.2939(8) 0.3957(8) 0.026(2) Uani 1 1 d . . .
O9 O 0.4091(8) 0.1102(9) 0.3604(8) 0.030(2) Uani 1 1 d . . .
O10 O 0.4440(8) 0.2695(8) 0.5485(8) 0.027(2) Uani 1 1 d . . .
O11 O 0.3754(10) 0.0465(9) 0.5403(9) 0.038(3) Uani 1 1 d . . .
C1 C 0.3057(15) 0.3612(14) 0.8242(15) 0.042(4) Uani 1 1 d . . .
H1A H 0.2728 0.3969 0.7749 0.050 Uiso 1 1 calc R . .
H1B H 0.3281 0.4103 0.8993 0.050 Uiso 1 1 calc R . .
C2 C 0.2223(17) 0.2550(18) 0.8117(18) 0.057(5) Uani 1 1 d . . .
H2A H 0.2047 0.2035 0.7386 0.068 Uiso 1 1 calc R . .
H2B H 0.2530 0.2226 0.8655 0.068 Uiso 1 1 calc R . .
N1 N 0.4040(12) 0.3403(12) 0.7984(11) 0.040(3) Uani 1 1 d . . .
H1C H 0.3937 0.2673 0.7806 0.048 Uiso 1 1 calc R . .
H1D H 0.4632 0.3741 0.8595 0.048 Uiso 1 1 calc R . .
N2 N 0.1202(16) 0.2747(17) 0.8278(17) 0.080(7) Uani 1 1 d . . .
H2C H 0.0715 0.2110 0.8199 0.121 Uiso 1 1 calc R . .
H2D H 0.0917 0.3038 0.7779 0.121 Uiso 1 1 calc R . .
H2E H 0.1363 0.3210 0.8953 0.121 Uiso 1 1 calc R . .
O1W O 0.621(3) -0.112(3) 0.215(3) 0.082(10) Uani 0.50 1 d PU . .
O2W O 0.466(3) -0.099(3) 0.038(3) 0.100(12) Uani 0.50 1 d PU . .

loop_
_atom_site_aniso_label
_atom_site_aniso_U_11
_atom_site_aniso_U_22
_atom_site_aniso_U_33
_atom_site_aniso_U_23
_atom_site_aniso_U_13
_atom_site_aniso_U_12
W1 0.0251(3) 0.0220(3) 0.0219(3) 0.0019(3) 0.0055(3) 0.0048(3)
W2 0.0213(3) 0.0224(3) 0.0255(3) 0.0032(2) 0.0036(3) 0.0074(2)
W3 0.0232(3) 0.0215(3) 0.0238(3) 0.0078(2) 0.0029(2) 0.0043(2)
As1 0.0171(6) 0.0171(6) 0.0171(6) 0.0037(7) 0.0037(7) 0.0037(7)
Zn1 0.0241(9) 0.0227(9) 0.0261(9) 0.0082(7) 0.0083(7) 0.0073(7)
O1 0.050(8) 0.036(7) 0.026(6) -0.011(5) 0.009(5) 0.007(6)
O2 0.016(3) 0.018(3) 0.018(3) -0.0049(18) -0.0023(18) 0.0147(19)
O3 0.028(6) 0.029(6) 0.023(6) 0.002(4) 0.011(5) -0.002(5)
O4 0.029(6) 0.025(6) 0.027(6) 0.004(4) 0.004(5) 0.006(5)
O5 0.016(5) 0.019(5) 0.025(5) 0.002(4) 0.003(4) 0.002(4)
O6 0.036(6) 0.029(6) 0.030(6) 0.006(5) 0.010(5) 0.013(5)
O7 0.036(6) 0.031(6) 0.038(7) 0.012(5) 0.004(5) 0.019(5)
O8 0.025(6) 0.031(6) 0.017(5) 0.006(4) 0.003(4) 0.004(4)
O9 0.025(6) 0.040(6) 0.026(6) 0.010(5) 0.015(5) 0.007(5)
O10 0.018(5) 0.027(6) 0.026(6) 0.000(4) 0.003(4) 0.001(4)
O11 0.046(7) 0.037(7) 0.033(6) 0.017(5) 0.003(5) 0.019(6)
C1 0.055(12) 0.027(9) 0.045(11) 0.006(8) 0.033(9) 0.004(8)
C2 0.054(13) 0.055(13) 0.052(13) 0.027(10) 0.007(10) 0.002(10)
N1 0.046(9) 0.036(8) 0.034(8) 0.012(6) 0.013(7) 0.006(7)
N2 0.074(14) 0.072(13) 0.066(13) -0.007(10) 0.038(11) -0.015(11)
O1W 0.095(13) 0.073(12) 0.086(13) 0.022(9) 0.039(9) 0.035(9)
O2W 0.100(14) 0.100(15) 0.103(15) 0.016(9) 0.035(10) 0.048(10)

loop_
_atom_type_symbol
_atom_type_description
_atom_type_scat_dispersion_real
_atom_type_scat_dispersion_imag
_atom_type_scat_source
C C 0.0033 0.0016 'International Tables Vol C Tables 4.2.6.8 and 6.1.1.4'
H H 0.0000 0.0000 'International Tables Vol C Tables 4.2.6.8 and 6.1.1.4'
N N 0.0061 0.0033 'International Tables Vol C Tables 4.2.6.8 and 6.1.1.4'
O O 0.0106 0.0060 'International Tables Vol C Tables 4.2.6.8 and 6.1.1.4'
Zn Zn 0.2839 1.4301 'International Tables Vol C Tables 4.2.6.8 and 6.1.1.4'
As As 0.0499 2.0058 'International Tables Vol C Tables 4.2.6.8 and 6.1.1.4'
W W -0.8490 6.8722 'International Tables Vol C Tables 4.2.6.8 and 6.1.1.4'

loop_
_geom_angle_atom_site_label_1
_geom_angle_atom_site_label_2
_geom_angle_atom_site_label_3
_geom_angle
_geom_angle_site_symmetry_1
_geom_angle_site_symmetry_3
_geom_angle_publ_flag
O1 W1 O3 100.2(5) . . ?
O1 W1 O4 98.7(5) . . ?
O3 W1 O4 90.3(5) . . ?
O1 W1 O2 102.8(5) . . ?
O3 W1 O2 82.2(5) . . ?
O4 W1 O2 158.2(4) . . ?
O1 W1 O2 100.9(5) . 3 ?
O3 W1 O2 157.5(4) . 3 ?
O4 W1 O2 78.9(4) . 3 ?
O2 W1 O2 100.5(6) . 3 ?
O1 W1 O5 168.7(5) . . ?
O3 W1 O5 73.2(4) . . ?
O4 W1 O5 72.6(4) . . ?
O2 W1 O5 85.6(4) . . ?
O2 W1 O5 84.7(3) 3 . ?
O7 W2 O8 104.4(5) . . ?
O7 W2 O9 100.9(5) . . ?
O8 W2 O9 89.8(4) . . ?
O7 W2 O6 98.6(5) . . ?
O8 W2 O6 89.1(4) . . ?
O9 W2 O6 160.2(4) . . ?
O7 W2 O4 98.7(5) . . ?
O8 W2 O4 156.9(4) . . ?
O9 W2 O4 87.3(4) . . ?
O6 W2 O4 86.1(4) . . ?
O7 W2 O5 168.7(4) . . ?
O8 W2 O5 84.5(4) . . ?
O9 W2 O5 86.1(4) . . ?
O6 W2 O5 74.2(4) . . ?
O4 W2 O5 72.5(4) . . ?
O11 W3 O10 105.0(5) . . ?
O11 W3 O9 101.5(5) . . ?
O10 W3 O9 91.4(5) . . ?
O11 W3 O6 100.0(5) . 3 ?
O10 W3 O6 87.3(4) . 3 ?
O9 W3 O6 158.1(5) . 3 ?
O11 W3 O3 97.9(5) . 3 ?
O10 W3 O3 156.6(4) . 3 ?
O9 W3 O3 88.4(5) . 3 ?
O6 W3 O3 84.3(5) 3 3 ?
O11 W3 O5 168.1(5) . 3 ?
O10 W3 O5 84.6(4) . 3 ?
O9 W3 O5 85.0(4) . 3 ?
O6 W3 O5 73.1(4) 3 3 ?
O3 W3 O5 72.1(4) 3 3 ?
O5 As1 O5 97.7(4) 2 . ?
O5 As1 O5 97.7(4) 2 3 ?
O5 As1 O5 97.7(4) . 3 ?
O8 Zn1 O10 80.1(4) 5_666 . ?
O8 Zn1 N1 106.0(5) 5_666 . ?
O10 Zn1 N1 112.9(5) . . ?
O8 Zn1 O10 91.1(4) 5_666 5_666 ?
O10 Zn1 O10 146.5(6) . 5_666 ?
N1 Zn1 O10 100.6(5) . 5_666 ?
O8 Zn1 O8 144.4(6) 5_666 3 ?
O10 Zn1 O8 89.4(4) . 3 ?
N1 Zn1 O8 109.3(5) . 3 ?
O10 Zn1 O8 79.1(4) 5_666 3 ?
O8 Zn1 Zn1 117.7(3) 5_666 5_666 ?
O10 Zn1 Zn1 117.6(3) . 5_666 ?
N1 Zn1 Zn1 116.7(4) . 5_666 ?
O10 Zn1 Zn1 40.1(3) 5_666 5_666 ?
O8 Zn1 Zn1 40.1(3) 3 5_666 ?
O8 Zn1 Zn1 40.9(3) 5_666 6_666 ?
O10 Zn1 Zn1 40.3(3) . 6_666 ?
N1 Zn1 Zn1 123.1(4) . 6_666 ?
O10 Zn1 Zn1 119.2(3) 5_666 6_666 ?
O8 Zn1 Zn1 116.4(3) 3 6_666 ?
Zn1 Zn1 Zn1 119.985(3) 5_666 6_666 ?
W1 O2 W1 138.4(5) . 2 ?
W1 O3 W3 122.2(5) . 2 ?
W1 O4 W2 121.4(5) . . ?
As1 O5 W2 117.5(5) . . ?
As1 O5 W3 118.0(5) . 2 ?
W2 O5 W3 92.4(3) . 2 ?
As1 O5 W1 133.5(5) . . ?
W2 O5 W1 93.3(3) . . ?
W3 O5 W1 92.5(3) 2 . ?
W2 O6 W3 119.9(5) . 2 ?
W2 O8 Zn1 132.7(5) . 6_666 ?
W2 O8 Zn1 126.1(5) . 2 ?
Zn1 O8 Zn1 99.0(4) 6_666 2 ?
W3 O9 W2 151.5(6) . . ?
W3 O10 Zn1 128.4(5) . . ?
W3 O10 Zn1 130.7(5) . 6_666 ?
Zn1 O10 Zn1 99.6(4) . 6_666 ?
N1 C1 C2 110.5(15) . . ?
N1 C1 H1A 109.5 . . ?
C2 C1 H1A 109.5 . . ?
N1 C1 H1B 109.5 . . ?
C2 C1 H1B 109.5 . . ?
H1A C1 H1B 108.1 . . ?
N2 C2 C1 110.5(18) . . ?
N2 C2 H2A 109.5 . . ?
C1 C2 H2A 109.5 . . ?
N2 C2 H2B 109.5 . . ?
C1 C2 H2B 109.5 . . ?
H2A C2 H2B 108.1 . . ?
C1 N1 Zn1 114.6(11) . . ?
C1 N1 H1C 108.6 . . ?
Zn1 N1 H1C 108.6 . . ?
C1 N1 H1D 108.6 . . ?
Zn1 N1 H1D 108.6 . . ?
H1C N1 H1D 107.6 . . ?
C2 N2 H2C 109.5 . . ?
C2 N2 H2D 109.5 . . ?
H2C N2 H2D 109.5 . . ?
C2 N2 H2E 109.5 . . ?
H2C N2 H2E 109.5 . . ?
H2D N2 H2E 109.5 . . ?

loop_
_geom_bond_atom_site_label_1
_geom_bond_atom_site_label_2
_geom_bond_distance
_geom_bond_site_symmetry_2
_geom_bond_publ_flag
W1 O1 1.716(10) . ?
W1 O3 1.895(10) . ?
W1 O4 1.924(10) . ?
W1 O2 1.930(8) . ?
W1 O2 2.018(8) 3 ?
W1 O5 2.341(9) . ?
W2 O7 1.722(10) . ?
W2 O8 1.847(10) . ?
W2 O9 1.905(9) . ?
W2 O6 1.925(11) . ?
W2 O4 1.962(10) . ?
W2 O5 2.319(9) . ?
W3 O11 1.705(10) . ?
W3 O10 1.853(10) . ?
W3 O9 1.901(9) . ?
W3 O6 1.958(10) 3 ?
W3 O3 1.965(10) 3 ?
W3 O5 2.338(10) 3 ?
As1 O5 1.803(10) 2 ?
As1 O5 1.803(10) . ?
As1 O5 1.803(10) 3 ?
Zn1 O8 2.035(10) 5_666 ?
Zn1 O10 2.042(10) . ?
Zn1 N1 2.042(13) . ?
Zn1 O10 2.048(10) 5_666 ?
Zn1 O8 2.072(10) 3 ?
Zn1 Zn1 3.1236(19) 5_666 ?
Zn1 Zn1 3.1236(19) 6_666 ?
O2 W1 2.018(8) 2 ?
O3 W3 1.965(10) 2 ?
O5 W3 2.338(10) 2 ?
O6 W3 1.958(10) 2 ?
O8 Zn1 2.035(10) 6_666 ?
O8 Zn1 2.072(10) 2 ?
O10 Zn1 2.048(10) 6_666 ?
C1 N1 1.49(2) . ?
C1 C2 1.50(2) . ?
C1 H1A 0.9700 . ?
C1 H1B 0.9700 . ?
C2 N2 1.48(3) . ?
C2 H2A 0.9700 . ?
C2 H2B 0.9700 . ?
N1 H1C 0.9000 . ?
N1 H1D 0.9000 . ?
N2 H2C 0.8900 . ?
N2 H2D 0.8900 . ?
N2 H2E 0.8900 . ?

loop_
_geom_hbond_atom_site_label_D
_geom_hbond_atom_site_label_H
_geom_hbond_atom_site_label_A
_geom_hbond_distance_DH
_geom_hbond_distance_HA
_geom_hbond_distance_DA
_geom_hbond_angle_DHA
_geom_hbond_site_symmetry_A
N1 H1C O1W 0.90 2.02 2.90(4) 164.7 4_656
N1 H1D O11 0.90 2.42 3.186(18) 143.0 2_556
N2 H2C O1 0.89 2.00 2.85(2) 159.0 6_556
N2 H2D O7 0.89 2.45 3.14(2) 134.1 3
N2 H2E O4 0.89 2.10 2.96(2) 160.5 2_556
N2 H2E O2W 0.89 2.54 3.01(5) 113.6 2_556
